data_1553106
loop_
_publ_author_name
'Zhang, Jun-Wei'
'Liu, Xiao-Wei'
'Gu, Qing'
'Shi, Xiao-Xin'
'You, Shu-Li'

_publ_section_title
;
 Enantioselective synthesis of 4,5,6,7-tetrahydroindoles via olefin
 cross-metathesis/intramolecular Friedel--Crafts alkylation reaction of
 pyrroles
;
_journal_issue 5
_journal_name_full 'Organic Chemistry Frontiers'
_journal_page_first 476
_journal_paper_doi 10.1039/C5QO00034C
_journal_volume 2
_journal_year 2015
_chemical_absolute_configuration ad
_chemical_formula_sum 'C33 H30 Br N O5'
_chemical_formula_weight 600.49
_space_group_crystal_system orthorhombic
_space_group_IT_number 23
_space_group_name_Hall 'I 2 2'
_space_group_name_H-M_alt 'I 2 2 2'
_atom_sites_solution_hydrogens geom
_audit_creation_method SHELXL-2013
_audit_update_record
;
2015-01-27 deposited with the CCDC.
2015-02-27 downloaded from the CCDC.
;
_cell_angle_alpha 90
_cell_angle_beta 90
_cell_angle_gamma 90
_cell_formula_units_Z 16
_cell_length_a 15.713(12)
_cell_length_b 28.08(2)
_cell_length_c 28.507(18)
_cell_measurement_reflns_used 2903
_cell_measurement_temperature 293(2)
_cell_measurement_theta_max 39.130
_cell_measurement_theta_min 4.525
_cell_volume 12578(15)
_computing_cell_refinement 'Bruker SMART'
_computing_data_collection 'Bruker SMART'
_computing_data_reduction 'Bruker SHELXTL'
_computing_molecular_graphics 'Bruker SHELXTL'
_computing_publication_material 'Bruker SHELXTL'
_computing_structure_refinement 'SHELXL-2013 (Sheldrick, 2013)'
_computing_structure_solution 'Bruker SHELXTL'
_diffrn_ambient_temperature 293(2)
_diffrn_measured_fraction_theta_full 0.999
_diffrn_measured_fraction_theta_max 0.999
_diffrn_measurement_device_type 'CCD area detector'
_diffrn_measurement_method 'phi and omega scans'
_diffrn_radiation_type MoK\a
_diffrn_radiation_wavelength 0.71073
_diffrn_reflns_av_R_equivalents 0.0600
_diffrn_reflns_av_unetI/netI 0.1209
_diffrn_reflns_Laue_measured_fraction_full 0.999
_diffrn_reflns_Laue_measured_fraction_max 0.999
_diffrn_reflns_limit_h_max 19
_diffrn_reflns_limit_h_min 0
_diffrn_reflns_limit_k_max 26
_diffrn_reflns_limit_k_min -34
_diffrn_reflns_limit_l_max 34
_diffrn_reflns_limit_l_min -34
_diffrn_reflns_number 18429
_diffrn_reflns_point_group_measured_fraction_full 1.000
_diffrn_reflns_point_group_measured_fraction_max 1.000
_diffrn_reflns_theta_full 25.242
_diffrn_reflns_theta_max 25.499
_diffrn_reflns_theta_min 1.018
_exptl_absorpt_coefficient_mu 1.346
_exptl_absorpt_correction_T_max 0.7457
_exptl_absorpt_correction_T_min 0.5761
_exptl_absorpt_correction_type multi-scan
_exptl_absorpt_process_details sadabs
_exptl_crystal_colour colorless
_exptl_crystal_density_diffrn 1.268
_exptl_crystal_description prismatic
_exptl_crystal_F_000 4960
_exptl_crystal_size_max 0.156
_exptl_crystal_size_mid 0.142
_exptl_crystal_size_min 0.103
_platon_squeeze_details
;
;
_refine_diff_density_max 0.715
_refine_diff_density_min -0.377
_refine_diff_density_rms 0.113
_refine_ls_abs_structure_details
; 
 Flack x determined using 1952 quotients [(I+)-(I-)]/[(I+)+(I-)] 
 (Parsons and Flack (2004), Acta Cryst. A60, s61). 
;
_refine_ls_abs_structure_Flack 0.031(9)
_refine_ls_extinction_method none
_refine_ls_goodness_of_fit_ref 0.891
_refine_ls_hydrogen_treatment constr
_refine_ls_matrix_type full
_refine_ls_number_parameters 725
_refine_ls_number_reflns 11716
_refine_ls_number_restraints 0
_refine_ls_restrained_S_all 0.891
_refine_ls_R_factor_all 0.1326
_refine_ls_R_factor_gt 0.0686
_refine_ls_shift/su_max 0.000
_refine_ls_shift/su_mean 0.000
_refine_ls_structure_factor_coef Fsqd
_refine_ls_weighting_details 'w=1/[\s^2^(Fo^2^)+(0.0842P)^2^] where P=(Fo^2^+2Fc^2^)/3'
_refine_ls_weighting_scheme calc
_refine_ls_wR_factor_gt 0.1544
_refine_ls_wR_factor_ref 0.1759
_reflns_Friedel_coverage 0.847
_reflns_Friedel_fraction_full 1.000
_reflns_Friedel_fraction_max 1.000
_reflns_number_gt 5778
_reflns_number_total 11716
_reflns_threshold_expression 'I > 2\s(I)'
_cod_data_source_file c5qo00034c2.cif
_cod_data_source_block cd214165
_cod_database_code 1553106
_shelx_space_group_comment
; 
The symmetry employed for this shelxl refinement is uniquely defined 
by the following loop, which should always be used as a source of 
symmetry information in preference to the above space-group names. 
They are only intended as comments. 
;
_shelxl_version_number 2013-4

loop_
_space_group_symop_operation_xyz
'x, y, z'
'-x, -y, z'
'x, -y, -z'
'-x, y, -z'
'x+1/2, y+1/2, z+1/2'
'-x+1/2, -y+1/2, z+1/2'
'x+1/2, -y+1/2, -z+1/2'
'-x+1/2, y+1/2, -z+1/2'

loop_
_atom_site_label
_atom_site_type_symbol
_atom_site_fract_x
_atom_site_fract_y
_atom_site_fract_z
_atom_site_U_iso_or_equiv
_atom_site_adp_type
_atom_site_occupancy
_atom_site_site_symmetry_order
_atom_site_calc_flag
_atom_site_refinement_flags_posn
_atom_site_refinement_flags_adp
Br1 Br 0.13221(9) 0.51121(4) 0.08640(4) 0.0860(4) Uani 1 1 d . .
Br2 Br 0.37895(9) 0.89430(5) 0.01070(4) 0.0995(5) Uani 1 1 d . .
N1 N 0.3564(4) 0.8051(2) 0.3350(2) 0.0480(17) Uani 1 1 d . .
N2 N 0.6182(5) 0.6760(2) 0.3225(2) 0.0498(17) Uani 1 1 d . .
O1 O 0.0875(5) 0.6504(3) 0.2774(3) 0.089(2) Uani 1 1 d . .
O2 O 0.3572(7) 0.6157(3) 0.3953(3) 0.115(3) Uani 1 1 d . .
O3 O 0.3234(6) 0.6575(3) 0.4556(2) 0.092(3) Uani 1 1 d . .
O4 O 0.1452(5) 0.6749(3) 0.4057(3) 0.101(3) Uani 1 1 d . .
O5 O 0.2022(5) 0.7411(3) 0.4253(3) 0.096(2) Uani 1 1 d . .
O6 O 0.3469(5) 0.7103(3) 0.1610(2) 0.083(2) Uani 1 1 d . .
O7 O 0.4032(8) 0.5919(4) 0.2138(6) 0.207(8) Uani 1 1 d . .
O8 O 0.4727(5) 0.5690(4) 0.2729(3) 0.108(3) Uani 1 1 d . .
O9 O 0.5941(11) 0.5920(5) 0.1407(5) 0.200(7) Uani 1 1 d . .
O10 O 0.6061(8) 0.5436(3) 0.1925(3) 0.133(4) Uani 1 1 d . .
C1 C 0.1437(6) 0.6523(3) 0.2490(3) 0.057(2) Uani 1 1 d . .
C2 C 0.2140(6) 0.6881(3) 0.2527(3) 0.054(2) Uani 1 1 d . .
H2A H 0.2024 0.7144 0.2316 0.065 Uiso 1 1 calc R U
H2B H 0.2670 0.6734 0.2429 0.065 Uiso 1 1 calc R U
C3 C 0.2236(6) 0.7070(3) 0.3028(3) 0.054(2) Uani 1 1 d . .
H3 H 0.1667 0.7127 0.3157 0.065 Uiso 1 1 calc R U
C4 C 0.2685(6) 0.6706(3) 0.3334(3) 0.056(2) Uani 1 1 d . .
H4A H 0.3223 0.6622 0.3189 0.067 Uiso 1 1 calc R U
H4B H 0.2340 0.6420 0.3350 0.067 Uiso 1 1 calc R U
C5 C 0.2854(6) 0.6884(3) 0.3835(3) 0.047(2) Uani 1 1 d . .
C6 C 0.3479(6) 0.7291(3) 0.3815(3) 0.059(3) Uani 1 1 d . .
H6A H 0.4050 0.7168 0.3770 0.071 Uiso 1 1 calc R U
H6B H 0.3467 0.7465 0.4109 0.071 Uiso 1 1 calc R U
C7 C 0.3249(6) 0.7621(3) 0.3414(3) 0.047(2) Uani 1 1 d . .
C8 C 0.2735(6) 0.7526(3) 0.3049(3) 0.048(2) Uani 1 1 d . .
C9 C 0.2754(6) 0.7905(3) 0.2755(3) 0.055(2) Uani 1 1 d . .
H9 H 0.2463 0.7928 0.2472 0.066 Uiso 1 1 calc R U
C10 C 0.3252(6) 0.8237(3) 0.2937(3) 0.050(2) Uani 1 1 d . .
C11 C 0.3466(5) 0.8698(3) 0.2755(3) 0.052(2) Uani 1 1 d . .
C12 C 0.3741(7) 0.8751(3) 0.2300(3) 0.066(3) Uani 1 1 d . .
H12 H 0.3810 0.8480 0.2116 0.079 Uiso 1 1 calc R U
C13 C 0.3916(8) 0.9184(4) 0.2108(4) 0.081(3) Uani 1 1 d . .
H13 H 0.4113 0.9209 0.1802 0.097 Uiso 1 1 calc R U
C14 C 0.3800(9) 0.9562(4) 0.2365(4) 0.086(3) Uani 1 1 d . .
H14 H 0.3897 0.9859 0.2232 0.103 Uiso 1 1 calc R U
C15 C 0.3544(9) 0.9539(4) 0.2817(5) 0.094(4) Uani 1 1 d . .
H15 H 0.3490 0.9817 0.2992 0.112 Uiso 1 1 calc R U
C16 C 0.3364(7) 0.9110(3) 0.3016(4) 0.066(3) Uani 1 1 d . .
H16 H 0.3175 0.9094 0.3325 0.079 Uiso 1 1 calc R U
C17 C 0.4143(6) 0.8293(3) 0.3679(3) 0.055(2) Uani 1 1 d . .
H17A H 0.4479 0.8522 0.3503 0.066 Uiso 1 1 calc R U
H17B H 0.4532 0.8058 0.3806 0.066 Uiso 1 1 calc R U
C18 C 0.3735(7) 0.8548(3) 0.4081(3) 0.053(2) Uani 1 1 d . .
C19 C 0.4222(6) 0.8791(3) 0.4384(3) 0.060(3) Uani 1 1 d . .
H19 H 0.4807 0.8793 0.4337 0.072 Uiso 1 1 calc R U
C20 C 0.3913(9) 0.9026(4) 0.4744(4) 0.079(3) Uani 1 1 d . .
H20 H 0.4275 0.9172 0.4958 0.095 Uiso 1 1 calc R U
C21 C 0.3040(10) 0.9053(4) 0.4799(4) 0.090(4) Uani 1 1 d . .
H21 H 0.2807 0.9230 0.5042 0.108 Uiso 1 1 calc R U
C22 C 0.2522(8) 0.8816(5) 0.4493(4) 0.092(4) Uani 1 1 d . .
H22 H 0.1934 0.8837 0.4524 0.111 Uiso 1 1 calc R U
C23 C 0.2865(7) 0.8552(3) 0.4143(4) 0.071(3) Uani 1 1 d . .
H23 H 0.2516 0.8373 0.3946 0.085 Uiso 1 1 calc R U
C24 C 0.3261(7) 0.6503(4) 0.4115(4) 0.064(3) Uani 1 1 d . .
C25 C 0.3584(9) 0.6209(5) 0.4866(4) 0.115(5) Uani 1 1 d . .
H25A H 0.3323 0.5908 0.4796 0.173 Uiso 1 1 calc R U
H25B H 0.3471 0.6292 0.5187 0.173 Uiso 1 1 calc R U
H25C H 0.4187 0.6186 0.4819 0.173 Uiso 1 1 calc R U
C26 C 0.2046(8) 0.6987(4) 0.4056(3) 0.063(3) Uani 1 1 d . .
C27 C 0.1222(10) 0.7564(6) 0.4461(5) 0.134(5) Uani 1 1 d . .
H27A H 0.0955 0.7794 0.4261 0.201 Uiso 1 1 calc R U
H27B H 0.1330 0.7704 0.4762 0.201 Uiso 1 1 calc R U
H27C H 0.0853 0.7294 0.4498 0.201 Uiso 1 1 calc R U
C28 C 0.1440(5) 0.6200(3) 0.2089(3) 0.047(2) Uani 1 1 d . .
C29 C 0.0714(6) 0.5936(3) 0.1990(4) 0.062(3) Uani 1 1 d . .
H29 H 0.0236 0.5971 0.2179 0.075 Uiso 1 1 calc R U
C30 C 0.0688(6) 0.5627(3) 0.1621(3) 0.058(2) Uani 1 1 d . .
H30 H 0.0192 0.5456 0.1563 0.069 Uiso 1 1 calc R U
C31 C 0.1358(7) 0.5564(3) 0.1344(3) 0.050(2) Uani 1 1 d . .
C32 C 0.2080(7) 0.5805(3) 0.1408(3) 0.066(3) Uani 1 1 d . .
H32 H 0.2545 0.5760 0.1211 0.079 Uiso 1 1 calc R U
C33 C 0.2113(6) 0.6127(3) 0.1782(3) 0.059(2) Uani 1 1 d . .
H33 H 0.2610 0.6301 0.1827 0.070 Uiso 1 1 calc R U
C34 C 0.4007(7) 0.7410(4) 0.1612(3) 0.060(3) Uani 1 1 d . .
C35 C 0.4674(6) 0.7413(3) 0.1986(3) 0.063(3) Uani 1 1 d . .
H35A H 0.5216 0.7495 0.1844 0.076 Uiso 1 1 calc R U
H35B H 0.4537 0.7660 0.2212 0.076 Uiso 1 1 calc R U
C36 C 0.4761(6) 0.6955(3) 0.2234(3) 0.056(2) Uani 1 1 d . .
H36 H 0.4191 0.6840 0.2315 0.067 Uiso 1 1 calc R U
C37 C 0.5184(7) 0.6588(4) 0.1901(3) 0.071(3) Uani 1 1 d . .
H37A H 0.4792 0.6509 0.1650 0.086 Uiso 1 1 calc R U
H37B H 0.5688 0.6728 0.1761 0.086 Uiso 1 1 calc R U
C38 C 0.5432(7) 0.6134(3) 0.2160(3) 0.065(3) Uani 1 1 d . .
C39 C 0.6081(6) 0.6226(3) 0.2532(3) 0.056(2) Uani 1 1 d . .
H39A H 0.6128 0.5950 0.2734 0.067 Uiso 1 1 calc R U
H39B H 0.6632 0.6281 0.2388 0.067 Uiso 1 1 calc R U
C40 C 0.5840(6) 0.6638(3) 0.2807(3) 0.050(2) Uani 1 1 d . .
C41 C 0.5279(6) 0.6978(3) 0.2673(3) 0.052(2) Uani 1 1 d . .
C42 C 0.5321(6) 0.7324(3) 0.3028(3) 0.054(2) Uani 1 1 d . .
H42 H 0.5018 0.7608 0.3029 0.065 Uiso 1 1 calc R U
C43 C 0.5856(6) 0.7187(3) 0.3363(3) 0.050(2) Uani 1 1 d . .
C44 C 0.6046(6) 0.7397(3) 0.3827(3) 0.051(2) Uani 1 1 d . .
C45 C 0.6328(7) 0.7866(3) 0.3840(3) 0.065(2) Uani 1 1 d . .
H45 H 0.6431 0.8027 0.3561 0.078 Uiso 1 1 calc R U
C46 C 0.6453(7) 0.8093(3) 0.4253(3) 0.071(3) Uani 1 1 d . .
H46 H 0.6614 0.8412 0.4250 0.085 Uiso 1 1 calc R U
C47 C 0.6353(8) 0.7870(4) 0.4671(3) 0.074(3) Uani 1 1 d . .
H47 H 0.6457 0.8027 0.4952 0.089 Uiso 1 1 calc R U
C48 C 0.6103(9) 0.7423(4) 0.4664(3) 0.086(4) Uani 1 1 d . .
H48 H 0.6029 0.7259 0.4945 0.104 Uiso 1 1 calc R U
C49 C 0.5949(7) 0.7197(3) 0.4241(3) 0.069(3) Uani 1 1 d . .
H49 H 0.5764 0.6883 0.4249 0.083 Uiso 1 1 calc R U
C50 C 0.6842(6) 0.6505(3) 0.3455(3) 0.055(2) Uani 1 1 d . .
H50A H 0.7131 0.6720 0.3668 0.066 Uiso 1 1 calc R U
H50B H 0.7252 0.6404 0.3221 0.066 Uiso 1 1 calc R U
C51 C 0.6562(6) 0.6077(3) 0.3725(3) 0.060(2) Uani 1 1 d . .
C52 C 0.7163(8) 0.5781(4) 0.3907(4) 0.084(3) Uani 1 1 d . .
H52 H 0.7735 0.5838 0.3845 0.101 Uiso 1 1 calc R U
C53 C 0.6938(10) 0.5406(4) 0.4177(6) 0.108(5) Uani 1 1 d . .
H53 H 0.7364 0.5212 0.4299 0.130 Uiso 1 1 calc R U
C54 C 0.6137(12) 0.5303(4) 0.4274(4) 0.104(5) Uani 1 1 d . .
H54 H 0.6000 0.5048 0.4468 0.125 Uiso 1 1 calc R U
C55 C 0.5512(10) 0.5582(4) 0.4082(4) 0.101(4) Uani 1 1 d . .
H55 H 0.4943 0.5508 0.4132 0.121 Uiso 1 1 calc R U
C56 C 0.5738(8) 0.5989(4) 0.3802(4) 0.076(3) Uani 1 1 d . .
H56 H 0.5320 0.6187 0.3678 0.092 Uiso 1 1 calc R U
C57 C 0.4672(9) 0.5909(4) 0.2329(6) 0.091(4) Uani 1 1 d . .
C58 C 0.3985(10) 0.5434(5) 0.2918(5) 0.131(5) Uani 1 1 d . .
H58A H 0.3589 0.5371 0.2669 0.196 Uiso 1 1 calc R U
H58B H 0.3715 0.5625 0.3154 0.196 Uiso 1 1 calc R U
H58C H 0.4168 0.5139 0.3054 0.196 Uiso 1 1 calc R U
C59 C 0.5809(11) 0.5804(6) 0.1796(5) 0.109(5) Uani 1 1 d . .
C60 C 0.6482(11) 0.5132(5) 0.1600(6) 0.155(7) Uani 1 1 d . .
H60A H 0.6067 0.4973 0.1410 0.232 Uiso 1 1 calc R U
H60B H 0.6811 0.4900 0.1768 0.232 Uiso 1 1 calc R U
H60C H 0.6851 0.5318 0.1404 0.232 Uiso 1 1 calc R U
C61 C 0.3974(6) 0.7779(3) 0.1253(3) 0.053(2) Uani 1 1 d . .
C62 C 0.3376(6) 0.7757(4) 0.0902(3) 0.063(3) Uani 1 1 d . .
H62 H 0.2995 0.7504 0.0896 0.076 Uiso 1 1 calc R U
C63 C 0.3327(7) 0.8101(4) 0.0558(3) 0.070(3) Uani 1 1 d . .
H63 H 0.2916 0.8081 0.0324 0.084 Uiso 1 1 calc R U
C64 C 0.3887(7) 0.8470(4) 0.0566(3) 0.065(3) Uani 1 1 d . .
C65 C 0.4476(7) 0.8494(4) 0.0906(4) 0.073(3) Uani 1 1 d . .
H65 H 0.4865 0.8744 0.0903 0.087 Uiso 1 1 calc R U
C66 C 0.4523(7) 0.8165(3) 0.1255(3) 0.063(3) Uani 1 1 d . .
H66 H 0.4922 0.8199 0.1494 0.076 Uiso 1 1 calc R U

loop_
_atom_site_aniso_label
_atom_site_aniso_U_11
_atom_site_aniso_U_22
_atom_site_aniso_U_33
_atom_site_aniso_U_23
_atom_site_aniso_U_13
_atom_site_aniso_U_12
Br1 0.1133(10) 0.0714(6) 0.0733(7) -0.0183(6) 0.0049(7) -0.0113(7)
Br2 0.0901(9) 0.1241(10) 0.0843(8) 0.0377(7) -0.0025(7) -0.0011(9)
N1 0.044(5) 0.052(4) 0.048(4) -0.010(3) -0.004(3) -0.003(4)
N2 0.051(5) 0.053(4) 0.046(4) -0.005(3) 0.004(4) 0.010(4)
O1 0.061(5) 0.108(6) 0.099(5) -0.050(5) 0.026(4) -0.031(4)
O2 0.151(9) 0.106(6) 0.087(5) 0.000(5) -0.020(5) 0.051(6)
O3 0.135(7) 0.088(5) 0.052(4) 0.006(4) -0.019(4) 0.029(5)
O4 0.066(6) 0.115(6) 0.121(6) -0.010(5) 0.019(5) -0.017(5)
O5 0.077(6) 0.112(6) 0.098(6) -0.022(5) 0.029(5) 0.011(5)
O6 0.070(5) 0.095(5) 0.085(5) 0.025(4) -0.027(4) -0.036(4)
O7 0.111(9) 0.126(8) 0.38(2) 0.110(11) -0.111(12) -0.056(7)
O8 0.075(7) 0.153(8) 0.095(6) -0.022(6) 0.015(5) -0.030(6)
O9 0.297(19) 0.174(11) 0.130(9) -0.045(9) -0.018(11) 0.129(12)
O10 0.201(12) 0.082(6) 0.116(7) -0.018(6) 0.050(8) 0.028(7)
C1 0.041(6) 0.065(6) 0.064(6) -0.001(5) -0.005(5) 0.001(5)
C2 0.062(6) 0.046(5) 0.054(5) -0.005(4) -0.009(5) -0.011(4)
C3 0.051(6) 0.058(5) 0.053(5) -0.007(5) -0.008(4) -0.005(5)
C4 0.054(6) 0.053(5) 0.061(6) 0.001(5) -0.002(5) -0.006(4)
C5 0.037(5) 0.057(5) 0.047(5) -0.003(4) -0.002(4) 0.001(4)
C6 0.045(6) 0.081(6) 0.050(5) -0.011(5) -0.001(5) 0.013(5)
C7 0.039(5) 0.048(5) 0.054(5) -0.007(4) 0.004(4) 0.010(4)
C8 0.045(6) 0.060(5) 0.040(5) -0.004(5) -0.007(4) 0.002(4)
C9 0.070(7) 0.054(5) 0.042(5) -0.003(5) -0.019(5) -0.001(5)
C10 0.056(6) 0.052(5) 0.042(5) -0.013(4) -0.007(4) 0.013(5)
C11 0.036(6) 0.048(5) 0.071(6) -0.003(5) -0.017(4) 0.008(4)
C12 0.078(7) 0.062(6) 0.058(6) -0.001(5) -0.008(6) -0.013(6)
C13 0.098(10) 0.078(7) 0.067(6) 0.004(6) -0.020(6) -0.003(7)
C14 0.113(10) 0.061(7) 0.084(8) 0.018(6) -0.022(8) -0.007(7)
C15 0.119(12) 0.062(7) 0.100(9) -0.005(7) -0.023(8) -0.001(7)
C16 0.074(8) 0.061(6) 0.062(6) -0.004(5) 0.005(5) 0.008(5)
C17 0.045(6) 0.061(5) 0.059(5) -0.007(5) -0.023(4) 0.004(4)
C18 0.057(7) 0.062(5) 0.038(4) -0.014(4) -0.002(5) 0.012(5)
C19 0.060(7) 0.069(6) 0.052(5) -0.019(5) -0.013(5) 0.002(5)
C20 0.082(10) 0.084(7) 0.071(7) -0.008(6) -0.022(6) -0.005(7)
C21 0.132(13) 0.083(8) 0.054(7) -0.010(6) 0.002(7) 0.017(8)
C22 0.076(9) 0.124(10) 0.077(7) -0.020(8) 0.003(7) 0.008(7)
C23 0.064(8) 0.074(6) 0.074(7) -0.019(6) 0.009(6) 0.001(5)
C24 0.066(7) 0.063(6) 0.061(7) 0.003(6) 0.001(5) 0.002(5)
C25 0.144(14) 0.128(10) 0.074(7) 0.015(8) -0.020(9) 0.038(10)
C26 0.076(9) 0.063(6) 0.049(6) -0.007(5) -0.002(6) 0.000(6)
C27 0.103(12) 0.186(15) 0.113(10) 0.001(10) 0.022(10) 0.045(12)
C28 0.038(6) 0.047(5) 0.056(5) 0.008(4) -0.002(4) 0.000(4)
C29 0.039(6) 0.067(6) 0.081(7) 0.004(6) 0.000(5) -0.010(5)
C30 0.061(7) 0.051(5) 0.061(6) -0.026(5) -0.007(5) -0.012(5)
C31 0.065(7) 0.037(4) 0.050(5) -0.004(4) 0.003(5) -0.003(5)
C32 0.071(8) 0.064(6) 0.063(6) -0.007(5) 0.013(5) 0.003(6)
C33 0.042(6) 0.057(5) 0.077(7) -0.001(5) -0.001(5) -0.011(5)
C34 0.058(7) 0.065(6) 0.058(6) -0.007(5) 0.002(5) 0.012(5)
C35 0.057(7) 0.075(7) 0.059(6) -0.007(5) -0.015(5) 0.002(5)
C36 0.052(7) 0.057(6) 0.059(6) -0.007(5) -0.006(5) -0.003(4)
C37 0.077(8) 0.080(7) 0.057(6) -0.012(6) -0.011(5) -0.001(6)
C38 0.063(7) 0.064(6) 0.069(6) -0.024(6) -0.012(6) 0.001(6)
C39 0.046(6) 0.058(5) 0.064(5) -0.003(5) 0.003(5) 0.006(4)
C40 0.042(6) 0.060(5) 0.048(5) 0.001(5) 0.007(4) 0.005(4)
C41 0.043(6) 0.061(6) 0.053(5) -0.010(5) 0.004(4) 0.007(4)
C42 0.070(7) 0.051(5) 0.040(5) -0.001(5) 0.013(5) 0.012(5)
C43 0.052(6) 0.054(5) 0.044(5) -0.002(4) 0.003(4) 0.000(4)
C44 0.043(6) 0.053(5) 0.055(5) 0.003(4) -0.001(4) 0.006(4)
C45 0.061(7) 0.080(7) 0.055(5) 0.006(5) 0.000(5) -0.009(6)
C46 0.086(9) 0.060(6) 0.066(7) -0.012(5) 0.007(6) 0.007(5)
C47 0.097(9) 0.073(7) 0.054(6) -0.018(5) -0.003(6) 0.009(7)
C48 0.140(12) 0.075(7) 0.043(5) -0.004(5) 0.006(7) 0.012(8)
C49 0.098(9) 0.063(6) 0.046(6) 0.006(5) 0.009(5) -0.008(5)
C50 0.038(6) 0.072(6) 0.055(5) 0.004(5) -0.009(4) 0.001(5)
C51 0.048(7) 0.060(6) 0.073(6) -0.009(5) -0.007(5) -0.003(5)
C52 0.058(7) 0.078(7) 0.116(9) 0.010(7) -0.012(7) 0.012(6)
C53 0.096(11) 0.071(8) 0.157(13) 0.047(9) -0.046(10) -0.008(7)
C54 0.156(16) 0.061(7) 0.094(8) 0.028(6) -0.023(10) 0.007(9)
C55 0.137(12) 0.075(8) 0.091(8) 0.019(7) -0.009(8) -0.048(8)
C56 0.071(9) 0.088(8) 0.070(7) -0.004(6) -0.010(6) -0.012(6)
C57 0.061(9) 0.073(8) 0.141(12) 0.002(8) -0.041(9) 0.005(7)
C58 0.094(12) 0.147(12) 0.150(13) -0.013(10) 0.025(10) -0.025(10)
C59 0.164(15) 0.105(11) 0.059(8) -0.014(9) -0.023(9) 0.015(10)
C60 0.192(19) 0.100(9) 0.172(14) -0.052(10) 0.057(13) 0.047(11)
C61 0.038(6) 0.077(6) 0.044(5) -0.001(5) -0.003(4) -0.006(5)
C62 0.053(6) 0.074(6) 0.062(6) -0.004(6) -0.004(5) -0.002(5)
C63 0.063(7) 0.086(7) 0.060(6) 0.005(6) -0.009(5) 0.006(6)
C64 0.056(7) 0.089(7) 0.050(5) 0.007(5) 0.000(5) 0.008(6)
C65 0.069(8) 0.082(7) 0.067(7) 0.004(7) 0.000(6) 0.001(6)
C66 0.069(7) 0.066(6) 0.054(6) -0.001(5) -0.006(5) 0.000(5)

loop_
_atom_type_symbol
_atom_type_description
_atom_type_scat_dispersion_real
_atom_type_scat_dispersion_imag
_atom_type_scat_source
C C 0.0033 0.0016 'International Tables Vol C Tables 4.2.6.8 and 6.1.1.4'
H H 0.0000 0.0000 'International Tables Vol C Tables 4.2.6.8 and 6.1.1.4'
Br Br -0.2901 2.4595 'International Tables Vol C Tables 4.2.6.8 and 6.1.1.4'
N N 0.0061 0.0033 'International Tables Vol C Tables 4.2.6.8 and 6.1.1.4'
O O 0.0106 0.0060 'International Tables Vol C Tables 4.2.6.8 and 6.1.1.4'

loop_
_geom_angle_atom_site_label_1
_geom_angle_atom_site_label_2
_geom_angle_atom_site_label_3
_geom_angle
C7 N1 C10 109.4(7)
C7 N1 C17 124.5(7)
C10 N1 C17 126.0(7)
C40 N2 C43 109.2(7)
C40 N2 C50 124.6(7)
C43 N2 C50 125.8(7)
C24 O3 C25 118.2(9)
C26 O5 C27 117.7(11)
C57 O8 C58 120.0(11)
C59 O10 C60 118.9(13)
O1 C1 C28 120.2(8)
O1 C1 C2 121.8(9)
C28 C1 C2 118.0(8)
C1 C2 C3 111.7(8)
C1 C2 H2A 109.3
C3 C2 H2A 109.3
C1 C2 H2B 109.3
C3 C2 H2B 109.3
H2A C2 H2B 107.9
C8 C3 C4 107.9(7)
C8 C3 C2 112.6(7)
C4 C3 C2 110.5(7)
C8 C3 H3 108.6
C4 C3 H3 108.6
C2 C3 H3 108.6
C3 C4 C5 113.4(7)
C3 C4 H4A 108.9
C5 C4 H4A 108.9
C3 C4 H4B 108.9
C5 C4 H4B 108.9
H4A C4 H4B 107.7
C26 C5 C24 106.8(8)
C26 C5 C6 115.9(8)
C24 C5 C6 106.7(7)
C26 C5 C4 108.5(7)
C24 C5 C4 110.0(7)
C6 C5 C4 108.9(7)
C5 C6 C7 109.7(7)
C5 C6 H6A 109.7
C7 C6 H6A 109.7
C5 C6 H6B 109.7
C7 C6 H6B 109.7
H6A C6 H6B 108.2
N1 C7 C8 107.4(8)
N1 C7 C6 125.1(8)
C8 C7 C6 127.4(8)
C7 C8 C9 108.2(8)
C7 C8 C3 120.8(8)
C9 C8 C3 131.0(8)
C10 C9 C8 108.9(8)
C10 C9 H9 125.5
C8 C9 H9 125.5
C9 C10 N1 106.1(8)
C9 C10 C11 129.3(8)
N1 C10 C11 124.6(8)
C12 C11 C16 116.9(8)
C12 C11 C10 120.8(8)
C16 C11 C10 122.2(9)
C13 C12 C11 122.6(9)
C13 C12 H12 118.7
C11 C12 H12 118.7
C14 C13 C12 118.3(10)
C14 C13 H13 120.8
C12 C13 H13 120.8
C13 C14 C15 122.7(10)
C13 C14 H14 118.7
C15 C14 H14 118.7
C14 C15 C16 120.1(11)
C14 C15 H15 120.0
C16 C15 H15 120.0
C15 C16 C11 119.4(10)
C15 C16 H16 120.3
C11 C16 H16 120.3
N1 C17 C18 116.4(8)
N1 C17 H17A 108.2
C18 C17 H17A 108.2
N1 C17 H17B 108.2
C18 C17 H17B 108.2
H17A C17 H17B 107.3
C19 C18 C23 118.7(9)
C19 C18 C17 119.5(9)
C23 C18 C17 121.8(8)
C20 C19 C18 123.2(10)
C20 C19 H19 118.4
C18 C19 H19 118.4
C19 C20 C21 118.8(10)
C19 C20 H20 120.6
C21 C20 H20 120.6
C22 C21 C20 119.5(11)
C22 C21 H21 120.2
C20 C21 H21 120.2
C23 C22 C21 119.9(12)
C23 C22 H22 120.0
C21 C22 H22 120.0
C22 C23 C18 119.5(10)
C22 C23 H23 120.2
C18 C23 H23 120.2
O2 C24 O3 121.9(10)
O2 C24 C5 124.3(10)
O3 C24 C5 113.8(9)
O3 C25 H25A 109.5
O3 C25 H25B 109.5
H25A C25 H25B 109.5
O3 C25 H25C 109.5
H25A C25 H25C 109.5
H25B C25 H25C 109.5
O4 C26 O5 120.3(11)
O4 C26 C5 126.6(10)
O5 C26 C5 113.0(10)
O5 C27 H27A 109.5
O5 C27 H27B 109.5
H27A C27 H27B 109.5
O5 C27 H27C 109.5
H27A C27 H27C 109.5
H27B C27 H27C 109.5
C29 C28 C33 114.9(8)
C29 C28 C1 119.2(8)
C33 C28 C1 125.9(8)
C30 C29 C28 121.4(9)
C30 C29 H29 119.3
C28 C29 H29 119.3
C31 C30 C29 121.3(9)
C31 C30 H30 119.4
C29 C30 H30 119.4
C30 C31 C32 121.8(8)
C30 C31 Br1 120.2(7)
C32 C31 Br1 118.0(8)
C31 C32 C33 117.6(9)
C31 C32 H32 121.2
C33 C32 H32 121.2
C28 C33 C32 123.1(9)
C28 C33 H33 118.4
C32 C33 H33 118.4
O6 C34 C61 118.7(9)
O6 C34 C35 120.0(9)
C61 C34 C35 121.4(9)
C36 C35 C34 113.7(8)
C36 C35 H35A 108.8
C34 C35 H35A 108.8
C36 C35 H35B 108.8
C34 C35 H35B 108.8
H35A C35 H35B 107.7
C35 C36 C41 114.6(8)
C35 C36 C37 109.0(8)
C41 C36 C37 107.9(7)
C35 C36 H36 108.4
C41 C36 H36 108.4
C37 C36 H36 108.4
C38 C37 C36 111.7(7)
C38 C37 H37A 109.3
C36 C37 H37A 109.3
C38 C37 H37B 109.3
C36 C37 H37B 109.3
H37A C37 H37B 107.9
C57 C38 C39 114.0(10)
C57 C38 C59 106.6(10)
C39 C38 C59 109.0(9)
C57 C38 C37 108.5(9)
C39 C38 C37 112.0(8)
C59 C38 C37 106.3(9)
C40 C39 C38 110.1(8)
C40 C39 H39A 109.6
C38 C39 H39A 109.6
C40 C39 H39B 109.6
C38 C39 H39B 109.6
H39A C39 H39B 108.1
N2 C40 C41 109.2(7)
N2 C40 C39 125.2(8)
C41 C40 C39 125.5(8)
C40 C41 C42 104.6(7)
C40 C41 C36 124.2(8)
C42 C41 C36 131.2(8)
C43 C42 C41 110.4(8)
C43 C42 H42 124.8
C41 C42 H42 124.8
C42 C43 N2 106.5(7)
C42 C43 C44 131.0(8)
N2 C43 C44 122.2(8)
C49 C44 C45 114.7(8)
C49 C44 C43 127.5(8)
C45 C44 C43 117.7(8)
C46 C45 C44 121.0(9)
C46 C45 H45 119.5
C44 C45 H45 119.5
C45 C46 C47 122.0(9)
C45 C46 H46 119.0
C47 C46 H46 119.0
C48 C47 C46 117.6(9)
C48 C47 H47 121.2
C46 C47 H47 121.2
C47 C48 C49 120.1(10)
C47 C48 H48 120.0
C49 C48 H48 120.0
C44 C49 C48 124.5(9)
C44 C49 H49 117.8
C48 C49 H49 117.8
N2 C50 C51 115.4(8)
N2 C50 H50A 108.4
C51 C50 H50A 108.4
N2 C50 H50B 108.4
C51 C50 H50B 108.4
H50A C50 H50B 107.5
C56 C51 C52 119.8(11)
C56 C51 C50 121.2(9)
C52 C51 C50 118.9(10)
C53 C52 C51 120.8(12)
C53 C52 H52 119.6
C51 C52 H52 119.6
C54 C53 C52 122.6(12)
C54 C53 H53 118.7
C52 C53 H53 118.7
C53 C54 C55 118.3(12)
C53 C54 H54 120.9
C55 C54 H54 120.9
C54 C55 C56 120.0(13)
C54 C55 H55 120.0
C56 C55 H55 120.0
C51 C56 C55 118.5(12)
C51 C56 H56 120.8
C55 C56 H56 120.8
O7 C57 O8 119.1(15)
O7 C57 C38 124.2(15)
O8 C57 C38 116.7(11)
O8 C58 H58A 109.5
O8 C58 H58B 109.5
H58A C58 H58B 109.5
O8 C58 H58C 109.5
H58A C58 H58C 109.5
H58B C58 H58C 109.5
O10 C59 O9 119.0(16)
O10 C59 C38 117.4(13)
O9 C59 C38 123.0(16)
O10 C60 H60A 109.5
O10 C60 H60B 109.5
H60A C60 H60B 109.5
O10 C60 H60C 109.5
H60A C60 H60C 109.5
H60B C60 H60C 109.5
C62 C61 C66 117.7(9)
C62 C61 C34 120.2(9)
C66 C61 C34 122.0(9)
C61 C62 C63 121.6(9)
C61 C62 H62 119.2
C63 C62 H62 119.2
C64 C63 C62 119.1(9)
C64 C63 H63 120.4
C62 C63 H63 120.4
C65 C64 C63 119.8(9)
C65 C64 Br2 121.6(9)
C63 C64 Br2 118.5(8)
C64 C65 C66 122.1(10)
C64 C65 H65 119.0
C66 C65 H65 119.0
C65 C66 C61 119.6(9)
C65 C66 H66 120.2
C61 C66 H66 120.2

loop_
_geom_bond_atom_site_label_1
_geom_bond_atom_site_label_2
_geom_bond_distance
Br1 C31 1.867(8)
Br2 C64 1.871(9)
N1 C7 1.318(10)
N1 C10 1.379(10)
N1 C17 1.473(10)
N2 C40 1.351(11)
N2 C43 1.361(10)
N2 C50 1.422(11)
O1 C1 1.199(10)
O2 C24 1.182(11)
O3 C24 1.276(12)
O3 C25 1.463(12)
O4 C26 1.148(12)
O5 C26 1.315(11)
O5 C27 1.456(15)
O6 C34 1.206(11)
O7 C57 1.144(14)
O8 C57 1.299(14)
O8 C58 1.471(15)
O9 C59 1.176(17)
O10 C59 1.166(15)
O10 C60 1.423(14)
C1 C28 1.461(12)
C1 C2 1.496(12)
C2 C3 1.531(12)
C2 H2A 0.9700
C2 H2B 0.9700
C3 C8 1.505(12)
C3 C4 1.517(12)
C3 H3 0.9800
C4 C5 1.536(12)
C4 H4A 0.9700
C4 H4B 0.9700
C5 C26 1.447(14)
C5 C24 1.479(13)
C5 C6 1.508(12)
C6 C7 1.516(12)
C6 H6A 0.9700
C6 H6B 0.9700
C7 C8 1.343(12)
C8 C9 1.353(11)
C9 C10 1.324(12)
C9 H9 0.9300
C10 C11 1.433(12)
C11 C12 1.375(13)
C11 C16 1.386(12)
C12 C13 1.361(13)
C12 H12 0.9300
C13 C14 1.302(14)
C13 H13 0.9300
C14 C15 1.350(16)
C14 H14 0.9300
C15 C16 1.363(14)
C15 H15 0.9300
C16 H16 0.9300
C17 C18 1.496(12)
C17 H17A 0.9700
C17 H17B 0.9700
C18 C19 1.340(12)
C18 C23 1.377(14)
C19 C20 1.313(13)
C19 H19 0.9300
C20 C21 1.383(17)
C20 H20 0.9300
C21 C22 1.366(16)
C21 H21 0.9300
C22 C23 1.356(14)
C22 H22 0.9300
C23 H23 0.9300
C25 H25A 0.9600
C25 H25B 0.9600
C25 H25C 0.9600
C27 H27A 0.9600
C27 H27B 0.9600
C27 H27C 0.9600
C28 C29 1.388(12)
C28 C33 1.388(12)
C29 C30 1.365(12)
C29 H29 0.9300
C30 C31 1.326(12)
C30 H30 0.9300
C31 C32 1.334(13)
C32 C33 1.400(12)
C32 H32 0.9300
C33 H33 0.9300
C34 C61 1.459(13)
C34 C35 1.494(13)
C35 C36 1.475(13)
C35 H35A 0.9700
C35 H35B 0.9700
C36 C41 1.493(12)
C36 C37 1.552(12)
C36 H36 0.9800
C37 C38 1.522(14)
C37 H37A 0.9700
C37 H37B 0.9700
C38 C57 1.435(17)
C38 C39 1.494(13)
C38 C59 1.513(17)
C39 C40 1.448(11)
C39 H39A 0.9700
C39 H39B 0.9700
C40 C41 1.355(12)
C41 C42 1.406(11)
C42 C43 1.329(12)
C42 H42 0.9300
C43 C44 1.479(12)
C44 C49 1.314(12)
C44 C45 1.391(12)
C45 C46 1.352(12)
C45 H45 0.9300
C46 C47 1.355(13)
C46 H46 0.9300
C47 C48 1.314(14)
C47 H47 0.9300
C48 C49 1.386(13)
C48 H48 0.9300
C49 H49 0.9300
C50 C51 1.494(13)
C50 H50A 0.9700
C50 H50B 0.9700
C51 C56 1.336(13)
C51 C52 1.359(14)
C52 C53 1.353(16)
C52 H52 0.9300
C53 C54 1.321(19)
C53 H53 0.9300
C54 C55 1.370(18)
C54 H54 0.9300
C55 C56 1.438(14)
C55 H55 0.9300
C56 H56 0.9300
C58 H58A 0.9600
C58 H58B 0.9600
C58 H58C 0.9600
C60 H60A 0.9600
C60 H60B 0.9600
C60 H60C 0.9600
C61 C62 1.373(12)
C61 C66 1.386(13)
C62 C63 1.378(13)
C62 H62 0.9300
C63 C64 1.359(14)
C63 H63 0.9300
C64 C65 1.342(13)
C65 C66 1.361(13)
C65 H65 0.9300
C66 H66 0.9300

loop_
_geom_torsion_atom_site_label_1
_geom_torsion_atom_site_label_2
_geom_torsion_atom_site_label_3
_geom_torsion_atom_site_label_4
_geom_torsion
O1 C1 C2 C3 21.1(13)
C28 C1 C2 C3 -160.3(8)
C1 C2 C3 C8 -162.4(8)
C1 C2 C3 C4 76.9(10)
C8 C3 C4 C5 52.9(10)
C2 C3 C4 C5 176.4(7)
C3 C4 C5 C26 61.3(10)
C3 C4 C5 C24 177.8(8)
C3 C4 C5 C6 -65.7(10)
C26 C5 C6 C7 -79.8(9)
C24 C5 C6 C7 161.5(7)
C4 C5 C6 C7 42.8(9)
C10 N1 C7 C8 -0.2(9)
C17 N1 C7 C8 178.5(8)
C10 N1 C7 C6 176.5(8)
C17 N1 C7 C6 -4.9(12)
C5 C6 C7 N1 167.1(8)
C5 C6 C7 C8 -16.9(12)
N1 C7 C8 C9 1.0(10)
C6 C7 C8 C9 -175.5(8)
N1 C7 C8 C3 -176.8(8)
C6 C7 C8 C3 6.7(14)
C4 C3 C8 C7 -23.3(12)
C2 C3 C8 C7 -145.5(9)
C4 C3 C8 C9 159.5(9)
C2 C3 C8 C9 37.3(14)
C7 C8 C9 C10 -1.6(11)
C3 C8 C9 C10 176.0(9)
C8 C9 C10 N1 1.4(10)
C8 C9 C10 C11 -179.9(9)
C7 N1 C10 C9 -0.8(10)
C17 N1 C10 C9 -179.4(8)
C7 N1 C10 C11 -179.5(8)
C17 N1 C10 C11 1.9(13)
C9 C10 C11 C12 -49.5(14)
N1 C10 C11 C12 128.9(10)
C9 C10 C11 C16 127.0(11)
N1 C10 C11 C16 -54.6(13)
C16 C11 C12 C13 0.5(16)
C10 C11 C12 C13 177.2(10)
C11 C12 C13 C14 -1.5(18)
C12 C13 C14 C15 2(2)
C13 C14 C15 C16 -3(2)
C14 C15 C16 C11 1.5(18)
C12 C11 C16 C15 -0.5(15)
C10 C11 C16 C15 -177.2(10)
C7 N1 C17 C18 -83.8(10)
C10 N1 C17 C18 94.6(10)
N1 C17 C18 C19 -177.6(8)
N1 C17 C18 C23 0.8(12)
C23 C18 C19 C20 1.3(14)
C17 C18 C19 C20 179.7(9)
C18 C19 C20 C21 -4.4(16)
C19 C20 C21 C22 3.2(17)
C20 C21 C22 C23 1.1(18)
C21 C22 C23 C18 -4.2(17)
C19 C18 C23 C22 3.1(14)
C17 C18 C23 C22 -175.2(9)
C25 O3 C24 O2 -1.4(17)
C25 O3 C24 C5 177.3(10)
C26 C5 C24 O2 132.5(12)
C6 C5 C24 O2 -103.0(12)
C4 C5 C24 O2 15.0(14)
C26 C5 C24 O3 -46.1(11)
C6 C5 C24 O3 78.4(10)
C4 C5 C24 O3 -163.7(8)
C27 O5 C26 O4 -0.8(15)
C27 O5 C26 C5 176.4(9)
C24 C5 C26 O4 -71.5(13)
C6 C5 C26 O4 169.8(10)
C4 C5 C26 O4 47.0(13)
C24 C5 C26 O5 111.5(9)
C6 C5 C26 O5 -7.1(11)
C4 C5 C26 O5 -129.9(8)
O1 C1 C28 C29 12.3(13)
C2 C1 C28 C29 -166.4(8)
O1 C1 C28 C33 -168.3(9)
C2 C1 C28 C33 13.1(13)
C33 C28 C29 C30 1.0(12)
C1 C28 C29 C30 -179.5(8)
C28 C29 C30 C31 0.3(14)
C29 C30 C31 C32 -1.1(15)
C29 C30 C31 Br1 176.4(7)
C30 C31 C32 C33 0.4(14)
Br1 C31 C32 C33 -177.2(7)
C29 C28 C33 C32 -1.7(13)
C1 C28 C33 C32 178.8(8)
C31 C32 C33 C28 1.0(14)
O6 C34 C35 C36 17.7(13)
C61 C34 C35 C36 -164.0(8)
C34 C35 C36 C41 -167.2(8)
C34 C35 C36 C37 71.8(10)
C35 C36 C37 C38 170.2(8)
C41 C36 C37 C38 45.2(11)
C36 C37 C38 C57 63.9(11)
C36 C37 C38 C39 -62.7(11)
C36 C37 C38 C59 178.3(9)
C57 C38 C39 C40 -77.4(11)
C59 C38 C39 C40 163.7(10)
C37 C38 C39 C40 46.3(11)
C43 N2 C40 C41 -1.2(10)
C50 N2 C40 C41 -175.1(8)
C43 N2 C40 C39 174.9(8)
C50 N2 C40 C39 1.0(13)
C38 C39 C40 N2 165.5(9)
C38 C39 C40 C41 -19.0(13)
N2 C40 C41 C42 2.0(10)
C39 C40 C41 C42 -174.1(8)
N2 C40 C41 C36 -178.2(8)
C39 C40 C41 C36 5.7(14)
C35 C36 C41 C40 -140.0(10)
C37 C36 C41 C40 -18.4(12)
C35 C36 C41 C42 39.7(14)
C37 C36 C41 C42 161.3(9)
C40 C41 C42 C43 -2.2(10)
C36 C41 C42 C43 178.0(9)
C41 C42 C43 N2 1.5(10)
C41 C42 C43 C44 -172.5(9)
C40 N2 C43 C42 -0.2(10)
C50 N2 C43 C42 173.6(8)
C40 N2 C43 C44 174.4(8)
C50 N2 C43 C44 -11.8(13)
C42 C43 C44 C49 119.4(12)
N2 C43 C44 C49 -53.7(14)
C42 C43 C44 C45 -57.5(14)
N2 C43 C44 C45 129.3(9)
C49 C44 C45 C46 -2.3(15)
C43 C44 C45 C46 175.1(9)
C44 C45 C46 C47 3.2(17)
C45 C46 C47 C48 -1.8(18)
C46 C47 C48 C49 -0.2(19)
C45 C44 C49 C48 0.2(16)
C43 C44 C49 C48 -176.8(11)
C47 C48 C49 C44 1(2)
C40 N2 C50 C51 -81.5(10)
C43 N2 C50 C51 105.6(10)
N2 C50 C51 C56 -9.9(13)
N2 C50 C51 C52 172.1(9)
C56 C51 C52 C53 -1.9(17)
C50 C51 C52 C53 176.1(11)
C51 C52 C53 C54 1(2)
C52 C53 C54 C55 2(2)
C53 C54 C55 C56 -3.1(19)
C52 C51 C56 C55 0.5(16)
C50 C51 C56 C55 -177.4(9)
C54 C55 C56 C51 2.0(17)
C58 O8 C57 O7 4(2)
C58 O8 C57 C38 -177.5(10)
C39 C38 C57 O7 159.1(15)
C59 C38 C57 O7 -80.6(18)
C37 C38 C57 O7 33.6(18)
C39 C38 C57 O8 -19.7(14)
C59 C38 C57 O8 100.6(13)
C37 C38 C57 O8 -145.2(10)
C60 O10 C59 O9 -3(3)
C60 O10 C59 C38 -175.0(13)
C57 C38 C59 O10 -66.1(18)
C39 C38 C59 O10 57.3(18)
C37 C38 C59 O10 178.2(14)
C57 C38 C59 O9 122.5(18)
C39 C38 C59 O9 -114.1(18)
C37 C38 C59 O9 7(2)
O6 C34 C61 C62 -4.4(14)
C35 C34 C61 C62 177.3(9)
O6 C34 C61 C66 174.4(9)
C35 C34 C61 C66 -3.9(14)
C66 C61 C62 C63 1.0(14)
C34 C61 C62 C63 179.8(9)
C61 C62 C63 C64 0.3(14)
C62 C63 C64 C65 -0.1(15)
C62 C63 C64 Br2 -178.2(7)
C63 C64 C65 C66 -1.6(16)
Br2 C64 C65 C66 176.5(8)
C64 C65 C66 C61 2.9(15)
C62 C61 C66 C65 -2.5(14)
C34 C61 C66 C65 178.7(9)

loop_
_platon_squeeze_void_nr
_platon_squeeze_void_average_x
_platon_squeeze_void_average_y
_platon_squeeze_void_average_z
_platon_squeeze_void_volume
_platon_squeeze_void_count_electrons
_platon_squeeze_void_content
1 0.000 0.051 0.000 548 109 ' '
2 0.500 0.053 1.000 502 90 ' '
3 0.000 0.052 0.500 14 1 ' '
4 0.500 0.551 0.000 548 109 ' '
5 0.000 0.553 0.000 502 90 ' '
6 0.500 0.552 0.500 14 1 ' '
